data_7025517
loop_
_publ_author_name
'Bowmaker, Graham A.'
'Pakawatchai, Chaveng'
'Saithong, Saowanit'
'Skelton, Brian W.'
'White, Allan H.'

_publ_section_title
;
 Structural and spectroscopic studies of some adducts of silver(I) halides
 with thiourea and N-ethyl substituted thioureas.
;
_journal_issue 18
_journal_name_full 'Dalton transactions (Cambridge, England : 2003)'
_journal_page_first 4391
_journal_page_last 4404
_journal_paper_doi 10.1039/c001398f
_journal_volume 39
_journal_year 2010
_chemical_formula_moiety 'C4 H16 Ag2 Cl2 N8 S4'
_chemical_formula_sum 'C4 H16 Ag2 Cl2 N8 S4'
_chemical_formula_weight 591.13
_chemical_name_systematic
;
?
;
_space_group_IT_number 14
_symmetry_cell_setting monoclinic
_symmetry_space_group_name_Hall '-P 2ybc'
_symmetry_space_group_name_H-M 'P 1 21/c 1'
_atom_sites_solution_hydrogens geom
_atom_sites_solution_primary direct
_atom_sites_solution_secondary difmap
_audit_creation_date 2009-07-02T10:07:11-00:00
_audit_creation_method 'WinGX routine CIF_UPDATE'
_cell_angle_alpha 90
_cell_angle_beta 92.749(4)
_cell_angle_gamma 90
_cell_formula_units_Z 4
_cell_length_a 5.8920(2)
_cell_length_b 8.2179(3)
_cell_length_c 36.5632(15)
_cell_measurement_reflns_used 8140
_cell_measurement_temperature 100(2)
_cell_measurement_theta_max 34.5303
_cell_measurement_theta_min 2.7887
_cell_volume 1768.35(11)
_computing_cell_refinement
;
CrysAlis RED, Oxford Diffraction Ltd.,
Version 1.171.32.29 (release 10-06-2008 CrysAlis171 .NET)
(compiled Jun 10 2008,16:49:55)
;
_computing_data_collection
;
CrysAlis CCD, Oxford Diffraction Ltd.,
Version 1.171.32.29 (release 10-06-2008 CrysAlis171 .NET)
(compiled Jun 10 2008,16:49:55)
;
_computing_data_reduction
;
CrysAlis RED, Oxford Diffraction Ltd.,
Version 1.171.32.29 (release 10-06-2008 CrysAlis171 .NET)
(compiled Jun 10 2008,16:49:55)
;
_computing_molecular_graphics 'OrtepII (Johnson, C. K. (1976)'
_computing_publication_material 'WinGX Farrugia, L. J. (1999)'
_computing_structure_refinement 'SHELXL-97 (Sheldrick, 2008)'
_diffrn_ambient_temperature 100(2)
_diffrn_detector_area_resol_mean 16.0009
_diffrn_measured_fraction_theta_full 0.997
_diffrn_measured_fraction_theta_max 0.966
_diffrn_measurement_device_type 'Xcalibur, Sapphire3'
_diffrn_measurement_method '\w scans'
_diffrn_orient_matrix_UB_11 0.0497178684
_diffrn_orient_matrix_UB_12 0.0251377125
_diffrn_orient_matrix_UB_13 -0.0163403129
_diffrn_orient_matrix_UB_21 0.0187946663
_diffrn_orient_matrix_UB_22 0.0784928485
_diffrn_orient_matrix_UB_23 0.0075718288
_diffrn_orient_matrix_UB_31 0.1080601542
_diffrn_orient_matrix_UB_32 -0.0252176468
_diffrn_orient_matrix_UB_33 0.0071902718
_diffrn_radiation_monochromator graphite
_diffrn_radiation_type MoK\a
_diffrn_radiation_wavelength 0.71073
_diffrn_reflns_av_R_equivalents 0.0469
_diffrn_reflns_av_unetI/netI 0.0522
_diffrn_reflns_limit_h_max 9
_diffrn_reflns_limit_h_min -8
_diffrn_reflns_limit_k_max 12
_diffrn_reflns_limit_k_min -13
_diffrn_reflns_limit_l_max 58
_diffrn_reflns_limit_l_min -53
_diffrn_reflns_number 25012
_diffrn_reflns_theta_full 34
_diffrn_reflns_theta_max 34.65
_diffrn_reflns_theta_min 2.99
_exptl_absorpt_coefficient_mu 2.99
_exptl_absorpt_correction_T_max 0.86
_exptl_absorpt_correction_T_min 0.39
_exptl_absorpt_correction_type analytical
_exptl_absorpt_process_details
;
CrysAlis RED, Oxford Diffraction Ltd.,
Version 1.171.32.29 (release 10-06-2008 CrysAlis171 .NET)
(compiled Jun 10 2008,16:49:55)
Empirical absorption correction using spherical harmonics,
implemented in SCALE3 ABSPACK scaling algorithm.
;
_exptl_crystal_density_diffrn 2.22
_exptl_crystal_density_method 'not measured'
_exptl_crystal_F_000 1152
_exptl_crystal_size_max 0.36
_exptl_crystal_size_mid 0.07
_exptl_crystal_size_min 0.055
_refine_diff_density_max 1.213
_refine_diff_density_min -0.997
_refine_diff_density_rms 0.163
_refine_ls_extinction_method none
_refine_ls_goodness_of_fit_ref 1.08
_refine_ls_hydrogen_treatment constr
_refine_ls_matrix_type full
_refine_ls_number_parameters 181
_refine_ls_number_reflns 7314
_refine_ls_number_restraints 0
_refine_ls_restrained_S_all 1.08
_refine_ls_R_factor_all 0.0615
_refine_ls_R_factor_gt 0.0398
_refine_ls_shift/su_max 0.001
_refine_ls_shift/su_mean 0
_refine_ls_structure_factor_coef Fsqd
_refine_ls_weighting_details 'calc w=1/[\s^2^(Fo^2^)+(0.0265P)^2^] where P=(Fo^2^+2Fc^2^)/3'
_refine_ls_weighting_scheme calc
_refine_ls_wR_factor_gt 0.0687
_refine_ls_wR_factor_ref 0.0724
_reflns_number_gt 5759
_reflns_number_total 7314
_reflns_threshold_expression I>2\s(I)
_cod_data_source_file c001398f.txt
_cod_data_source_block gb0910
_cod_original_sg_symbol_Hall -p_2ybc
_cod_database_code 7025517

loop_
_symmetry_equiv_pos_as_xyz
'x, y, z'
'-x, y+1/2, -z+1/2'
'-x, -y, -z'
'x, -y-1/2, z-1/2'

loop_
_atom_site_label
_atom_site_type_symbol
_atom_site_fract_x
_atom_site_fract_y
_atom_site_fract_z
_atom_site_U_iso_or_equiv
_atom_site_adp_type
_atom_site_occupancy
_atom_site_symmetry_multiplicity
_atom_site_calc_flag
_atom_site_refinement_flags
Ag1 Ag 0.71035(3) 0.69239(3) 0.092644(6) 0.01409(5) Uani 1 1 d .
Ag2 Ag 0.41533(4) 0.75519(3) 0.158084(6) 0.01510(5) Uani 1 1 d .
Cl1 Cl 0.85067(10) 0.82901(8) 0.026206(17) 0.01294(11) Uani 1 1 d .
Cl2 Cl 0.04504(10) 0.98670(8) 0.184710(17) 0.01282(11) Uani 1 1 d .
S1 S 0.59605(11) 0.63598(10) 0.213473(19) 0.01773(14) Uani 1 1 d .
C1 C 0.3866(4) 0.6139(3) 0.24439(7) 0.0137(5) Uani 1 1 d .
N11 N 0.4425(4) 0.5586(3) 0.27760(7) 0.0214(5) Uani 1 1 d .
H11A H 0.3374 0.5465 0.2937 0.026 Uiso 1 1 calc R
H11B H 0.5848 0.5338 0.2836 0.026 Uiso 1 1 calc R
N12 N 0.1698(4) 0.6496(3) 0.23663(7) 0.0202(5) Uani 1 1 d .
H12A H 0.0687 0.6362 0.2533 0.024 Uiso 1 1 calc R
H12B H 0.1271 0.6866 0.2148 0.024 Uiso 1 1 calc R
S2 S 0.57092(10) 0.96458(8) 0.116359(17) 0.01003(11) Uani 1 1 d .
C2 C 0.3430(4) 0.9972(3) 0.08480(7) 0.0102(4) Uani 1 1 d .
N21 N 0.1352(4) 1.0156(3) 0.09642(6) 0.0155(4) Uani 1 1 d .
H21A H 0.021 1.0347 0.0806 0.019 Uiso 1 1 calc R
H21B H 0.1113 1.0087 0.1199 0.019 Uiso 1 1 calc R
N22 N 0.3802(4) 1.0073(3) 0.04974(6) 0.0139(4) Uani 1 1 d .
H22A H 0.2667 1.0264 0.0338 0.017 Uiso 1 1 calc R
H22B H 0.5188 0.9949 0.0422 0.017 Uiso 1 1 calc R
S3 S 1.08522(11) 0.60314(8) 0.126468(19) 0.01530(13) Uani 1 1 d .
C3 C 1.0562(5) 0.4150(3) 0.14711(7) 0.0131(5) Uani 1 1 d .
N31 N 0.8714(4) 0.3266(3) 0.14049(7) 0.0162(5) Uani 1 1 d .
H31A H 0.8594 0.2301 0.1506 0.019 Uiso 1 1 calc R
H31B H 0.7602 0.3644 0.126 0.019 Uiso 1 1 calc R
N32 N 1.2220(4) 0.3559(3) 0.16911(7) 0.0212(5) Uani 1 1 d .
H32A H 1.2079 0.2592 0.1791 0.025 Uiso 1 1 calc R
H32B H 1.346 0.4135 0.1737 0.025 Uiso 1 1 calc R
S4 S 0.52741(11) 0.43913(8) 0.066547(19) 0.01336(12) Uani 1 1 d .
C4 C 0.7299(4) 0.3718(3) 0.03725(7) 0.0121(5) Uani 1 1 d .
N41 N 0.6646(4) 0.2982(3) 0.00634(6) 0.0175(5) Uani 1 1 d .
H41A H 0.7668 0.2616 -0.0084 0.021 Uiso 1 1 calc R
H41B H 0.519 0.2859 0.0005 0.021 Uiso 1 1 calc R
N42 N 0.9520(4) 0.3872(3) 0.04476(7) 0.0177(5) Uani 1 1 d .
H42A H 1.0495 0.3492 0.0294 0.021 Uiso 1 1 calc R
H42B H 1.0015 0.4355 0.0651 0.021 Uiso 1 1 calc R

loop_
_atom_site_aniso_label
_atom_site_aniso_U_11
_atom_site_aniso_U_22
_atom_site_aniso_U_33
_atom_site_aniso_U_23
_atom_site_aniso_U_13
_atom_site_aniso_U_12
Ag1 0.01512(9) 0.01213(9) 0.01495(9) -0.00132(7) -0.00003(7) 0.00154(8)
Ag2 0.01651(9) 0.01687(10) 0.01171(9) 0.00362(7) -0.00167(7) -0.00369(8)
Cl1 0.0108(3) 0.0177(3) 0.0103(3) 0.0000(2) 0.0008(2) 0.0001(2)
Cl2 0.0133(3) 0.0138(3) 0.0114(3) 0.0007(2) 0.0007(2) 0.0001(2)
S1 0.0101(3) 0.0284(4) 0.0146(3) 0.0080(3) -0.0001(2) -0.0002(3)
C1 0.0135(11) 0.0151(12) 0.0123(12) 0.0040(9) -0.0014(9) 0.0000(10)
N11 0.0143(11) 0.0333(14) 0.0167(12) 0.0120(10) 0.0005(9) 0.0033(10)
N12 0.0109(10) 0.0320(14) 0.0177(12) 0.0093(10) 0.0013(8) 0.0021(10)
S2 0.0089(3) 0.0111(3) 0.0099(3) -0.0002(2) -0.0003(2) -0.0006(2)
C2 0.0110(10) 0.0081(10) 0.0115(11) -0.0011(8) -0.0001(8) -0.0003(9)
N21 0.0100(10) 0.0224(12) 0.0139(11) 0.0000(9) -0.0006(8) 0.0037(9)
N22 0.0132(10) 0.0198(11) 0.0085(10) 0.0012(8) -0.0006(8) 0.0019(9)
S3 0.0152(3) 0.0118(3) 0.0183(3) 0.0025(2) -0.0056(2) -0.0022(2)
C3 0.0159(12) 0.0092(11) 0.0141(12) -0.0014(9) -0.0001(9) -0.0007(9)
N31 0.0157(10) 0.0118(11) 0.0208(12) 0.0022(9) -0.0019(9) -0.0023(9)
N32 0.0214(12) 0.0125(11) 0.0287(14) 0.0053(10) -0.0109(10) -0.0015(10)
S4 0.0100(3) 0.0153(3) 0.0149(3) -0.0034(2) 0.0015(2) -0.0005(2)
C4 0.0120(11) 0.0109(11) 0.0134(12) -0.0006(9) -0.0014(9) -0.0011(9)
N41 0.0133(10) 0.0256(12) 0.0135(11) -0.0062(9) -0.0008(8) 0.0012(10)
N42 0.0096(10) 0.0245(12) 0.0190(12) -0.0079(10) 0.0012(8) 0.0003(9)

loop_
_atom_type_symbol
_atom_type_description
_atom_type_scat_dispersion_real
_atom_type_scat_dispersion_imag
_atom_type_scat_source
C C 0.0033 0.0016 'International Tables Vol C Tables 4.2.6.8 and 6.1.1.4'
H H 0 0 'International Tables Vol C Tables 4.2.6.8 and 6.1.1.4'
N N 0.0061 0.0033 'International Tables Vol C Tables 4.2.6.8 and 6.1.1.4'
S S 0.1246 0.1234 'International Tables Vol C Tables 4.2.6.8 and 6.1.1.4'
Ag Ag -0.8971 1.1015 'International Tables Vol C Tables 4.2.6.8 and 6.1.1.4'
Cl Cl 0.1484 0.1585 'International Tables Vol C Tables 4.2.6.8 and 6.1.1.4'

loop_
_geom_angle_atom_site_label_1
_geom_angle_atom_site_label_2
_geom_angle_atom_site_label_3
_geom_angle
_geom_angle_site_symmetry_1
_geom_angle_site_symmetry_3
S4 Ag1 S2 135.81(2) . .
S4 Ag1 S3 106.74(2) . .
S2 Ag1 S3 111.60(2) . .
S4 Ag1 Cl1 98.06(2) . .
S2 Ag1 Cl1 93.21(2) . .
S3 Ag1 Cl1 104.16(2) . .
Cl2 Ag2 S1 105.77(2) . .
Cl2 Ag2 S2 93.07(2) . .
Cl2 Ag2 S3 84.81(2) . 1_455
S1 Ag2 S2 128.48(2) . .
S1 Ag2 S3 118.20(2) . 1_455
S2 Ag2 S3 110.81(2) . 1_455
C1 S1 Ag2 106.76(9) . .
N11 C1 N12 117.8(3) . .
N11 C1 S1 118.9(2) . .
N12 C1 S1 123.3(2) . .
C1 N11 H11A 120 . .
C1 N11 H11B 120 . .
H11A N11 H11B 120 . .
C1 N12 H12A 120 . .
C1 N12 H12B 120 . .
H12A N12 H12B 120 . .
C2 S2 Ag2 102.44(9) . .
C2 S2 Ag1 99.20(9) . .
Ag2 S2 Ag1 74.781(19) . .
N22 C2 N21 120.4(2) . .
N22 C2 S2 119.65(19) . .
N21 C2 S2 119.9(2) . .
C2 N21 H21A 120 . .
C2 N21 H21B 120 . .
H21A N21 H21B 120 . .
C2 N22 H22A 120 . .
C2 N22 H22B 120 . .
H22A N22 H22B 120 . .
C3 S3 Ag2 109.26(9) . 1_655
C3 S3 Ag1 111.20(9) . .
Ag2 S3 Ag1 134.06(3) 1_655 .
N31 C3 N32 119.1(2) . .
N31 C3 S3 120.5(2) . .
N32 C3 S3 120.4(2) . .
C3 N31 H31A 120 . .
C3 N31 H31B 120 . .
H31A N31 H31B 120 . .
C3 N32 H32A 120 . .
C3 N32 H32B 120 . .
H32A N32 H32B 120 . .
C4 S4 Ag1 101.77(9) . .
N41 C4 N42 117.6(2) . .
N41 C4 S4 119.6(2) . .
N42 C4 S4 122.8(2) . .
C4 N41 H41A 120 . .
C4 N41 H41B 120 . .
H41A N41 H41B 120 . .
C4 N42 H42A 120 . .
C4 N42 H42B 120 . .
H42A N42 H42B 120 . .

loop_
_geom_bond_atom_site_label_1
_geom_bond_atom_site_label_2
_geom_bond_distance
_geom_bond_site_symmetry_2
Ag1 S4 2.5111(7) .
Ag1 S2 2.5492(7) .
Ag1 S3 2.5853(7) .
Ag1 Cl1 2.8351(7) .
Ag1 Ag2 3.0679(3) .
Ag2 Cl2 3.0873(7) .
Ag2 S1 2.4471(7) .
Ag2 S2 2.5026(7) .
Ag2 S3 2.5426(7) 1_455
S1 C1 1.723(3) .
C1 N11 1.323(3) .
C1 N12 1.328(3) .
N11 H11A 0.88 .
N11 H11B 0.88 .
N12 H12A 0.88 .
N12 H12B 0.88 .
S2 C2 1.749(3) .
C2 N22 1.314(3) .
C2 N21 1.324(3) .
N21 H21A 0.88 .
N21 H21B 0.88 .
N22 H22A 0.88 .
N22 H22B 0.88 .
S3 C3 1.733(3) .
S3 Ag2 2.5426(7) 1_655
C3 N31 1.322(3) .
C3 N32 1.327(3) .
N31 H31A 0.88 .
N31 H31B 0.88 .
N32 H32A 0.88 .
N32 H32B 0.88 .
S4 C4 1.732(3) .
C4 N41 1.323(3) .
C4 N42 1.331(3) .
N41 H41A 0.88 .
N41 H41B 0.88 .
N42 H42A 0.88 .
N42 H42B 0.88 .

loop_
_geom_hbond_atom_site_label_D
_geom_hbond_atom_site_label_H
_geom_hbond_atom_site_label_A
_geom_hbond_distance_DH
_geom_hbond_distance_HA
_geom_hbond_distance_DA
_geom_hbond_angle_DHA
_geom_hbond_site_symmetry_A
N11 H11A Cl2 0.88 2.47 3.299(3) 156.5 2_545
N11 H11B Cl2 0.88 2.45 3.311(2) 165.8 2_645
N12 H12A Cl2 0.88 2.69 3.466(3) 147.8 2_545
N12 H12B Cl2 0.88 2.73 3.419(3) 135.6 .
N21 H21A Cl1 0.88 2.76 3.368(2) 127.1 1_455
N21 H21B Cl2 0.88 2.43 3.305(2) 179.4 .
N22 H22A Cl1 0.88 2.56 3.318(2) 144.6 3_675
N22 H22B Cl1 0.88 2.48 3.286(2) 153.2 .
N31 H31A Cl2 0.88 2.57 3.363(2) 149.8 1_645
N31 H31B S4 0.88 2.59 3.427(2) 160.1 .
N32 H32A Cl2 0.88 2.45 3.267(3) 155 1_645
N32 H32B S1 0.88 2.72 3.527(3) 152.4 1_655
N41 H41A Cl1 0.88 2.49 3.315(2) 156.5 3_765
N41 H41B Cl1 0.88 2.53 3.373(2) 161.6 3_665
N42 H42A Cl1 0.88 2.6 3.396(2) 151.6 3_765
N42 H42B S3 0.88 2.66 3.530(2) 170.8 .
